data_7056837
loop_
_publ_author_name
'Kumar, Robin'
'Kishan, Ram'
'Thomas, Jisha Mary'
'Chinnappan, Sivasankar'
'Thirupathi, Natesan'

_publ_section_title
;
 Probing the factors that influence the conformation of a guanidinato
 ligand in [(\h5-C5Me5)M(NN)X] (NN = chelating
 N,N&#x2032;,N&#x2032;&#x2032;-tri(o-substituted
 aryl)guanidinate(1&#x2212;); X = chloro, azido and triazolato)
;
_journal_issue 3
_journal_name_full 'New Journal of Chemistry'
_journal_page_first 1853
_journal_paper_doi 10.1039/C7NJ03766J
_journal_volume 42
_journal_year 2018
_chemical_formula_moiety 'C38 H43 N6 O7 Rh'
_chemical_formula_sum 'C38 H43 N6 O7 Rh'
_chemical_formula_weight 798.69
_space_group_crystal_system monoclinic
_space_group_IT_number 14
_space_group_name_Hall '-P 2ybc'
_space_group_name_H-M_alt 'P 1 21/c 1'
_symmetry_space_group_name_Hall '-P 2ybc'
_symmetry_space_group_name_H-M 'P 1 21/c 1'
_atom_sites_solution_hydrogens geom
_audit_creation_method SHELXL-2017/1
_audit_update_record
;
2017-12-18 deposited with the CCDC.
2017-12-19 downloaded from the CCDC.
;
_cell_angle_alpha 90
_cell_angle_beta 102.663(4)
_cell_angle_gamma 90
_cell_formula_units_Z 4
_cell_length_a 9.2161(4)
_cell_length_b 25.0946(9)
_cell_length_c 16.4992(6)
_cell_measurement_reflns_used 4538
_cell_measurement_temperature 298(2)
_cell_measurement_theta_max 29.1808
_cell_measurement_theta_min 2.8423
_cell_volume 3723.0(3)
_computing_cell_refinement 'CrysAlisPro, Oxford Diffraction Ltd.'
_computing_data_collection 'CrysAlisPro, Oxford Diffraction Ltd.'
_computing_data_reduction 'CrysAlisPro, Oxford Diffraction Ltd.'
_computing_molecular_graphics Olex2
_computing_publication_material 'WINGX 2014'
_computing_structure_refinement 'SHELXL-2017/1 (Sheldrick, 2017)'
_computing_structure_solution 'SHELXS-2016 (Sheldrick, 2016)'
_diffrn_ambient_temperature 298(2)
_diffrn_detector_area_resol_mean 15.9853
_diffrn_measured_fraction_theta_full 0.998
_diffrn_measured_fraction_theta_max 0.998
_diffrn_measurement_device_type 'Xcalibur, Sapphire3'
_diffrn_measurement_method '\w scans'
_diffrn_radiation_type MoK\a
_diffrn_radiation_wavelength 0.71073
_diffrn_reflns_av_R_equivalents 0.0780
_diffrn_reflns_av_unetI/netI 0.1042
_diffrn_reflns_Laue_measured_fraction_full 0.998
_diffrn_reflns_Laue_measured_fraction_max 0.998
_diffrn_reflns_limit_h_max 10
_diffrn_reflns_limit_h_min -11
_diffrn_reflns_limit_k_max 31
_diffrn_reflns_limit_k_min -31
_diffrn_reflns_limit_l_max 20
_diffrn_reflns_limit_l_min -20
_diffrn_reflns_number 26698
_diffrn_reflns_point_group_measured_fraction_full 0.998
_diffrn_reflns_point_group_measured_fraction_max 0.998
_diffrn_reflns_theta_full 25.242
_diffrn_reflns_theta_max 26.371
_diffrn_reflns_theta_min 2.848
_diffrn_source 'Enhance (Mo) X-ray Source'
_exptl_absorpt_coefficient_mu 0.516
_exptl_absorpt_correction_T_max 1.00000
_exptl_absorpt_correction_T_min 0.98532
_exptl_absorpt_correction_type multi-scan
_exptl_absorpt_process_details
;
CrysAlisPro, Agilent Technologies,
Version 1.171.34.49 (release 20-01-2011 CrysAlis171 .NET)
(compiled Jan 20 2011,15:58:25)
Empirical absorption correction using spherical harmonics,
 implemented in SCALE3 ABSPACK scaling algorithm.
;
_exptl_crystal_colour Red
_exptl_crystal_density_diffrn 1.425
_exptl_crystal_density_method 'not measured'
_exptl_crystal_description Block
_exptl_crystal_F_000 1656
_exptl_crystal_size_max 0.240
_exptl_crystal_size_mid 0.220
_exptl_crystal_size_min 0.210
_refine_diff_density_max 0.460
_refine_diff_density_min -0.485
_refine_diff_density_rms 0.085
_refine_ls_extinction_method none
_refine_ls_goodness_of_fit_ref 1.088
_refine_ls_hydrogen_treatment constr
_refine_ls_matrix_type full
_refine_ls_number_parameters 479
_refine_ls_number_reflns 7611
_refine_ls_number_restraints 484
_refine_ls_restrained_S_all 1.061
_refine_ls_R_factor_all 0.1238
_refine_ls_R_factor_gt 0.0738
_refine_ls_shift/su_max 0.001
_refine_ls_shift/su_mean 0.000
_refine_ls_structure_factor_coef Fsqd
_refine_ls_weighting_details 'w=1/[\s^2^(Fo^2^)+(0.0412P)^2^+1.8270P] where P=(Fo^2^+2Fc^2^)/3'
_refine_ls_weighting_scheme calc
_refine_ls_wR_factor_gt 0.1191
_refine_ls_wR_factor_ref 0.1362
_reflns_Friedel_coverage 0.000
_reflns_number_gt 5032
_reflns_number_total 7611
_reflns_threshold_expression 'I > 2\s(I)'
_cod_data_source_file c7nj03766j2.cif
_cod_data_source_block 21
_cod_depositor_comments 'Adding full bibliography for 7056828--7056838.cif.'
_cod_database_code 7056837
_shelx_shelxl_version_number 2017/1
_shelx_space_group_comment
;
The symmetry employed for this shelxl refinement is uniquely defined
by the following loop, which should always be used as a source of
symmetry information in preference to the above space-group names.
They are only intended as comments.
;
_shelx_estimated_absorpt_t_min 0.886
_shelx_estimated_absorpt_t_max 0.899

loop_
_space_group_symop_operation_xyz
'x, y, z'
'-x, y+1/2, -z+1/2'
'-x, -y, -z'
'x, -y-1/2, z-1/2'

loop_
_atom_site_label
_atom_site_type_symbol
_atom_site_fract_x
_atom_site_fract_y
_atom_site_fract_z
_atom_site_U_iso_or_equiv
_atom_site_adp_type
_atom_site_occupancy
_atom_site_site_symmetry_order
_atom_site_calc_flag
_atom_site_refinement_flags_posn
_atom_site_refinement_flags_adp
Rh1 Rh 0.96497(4) 0.09528(2) 0.32305(2) 0.03249(13) Uani 1 1 d . U
N1 N 0.8198(4) 0.11289(17) 0.2068(2) 0.0387(10) Uani 1 1 d . U
N2 N 0.7517(4) 0.12645(17) 0.3232(2) 0.0363(10) Uani 1 1 d . U
N3 N 0.5726(4) 0.14636(19) 0.2010(3) 0.0484(12) Uani 1 1 d . U
H3 H 0.524977 0.166247 0.228774 0.058 Uiso 1 1 calc R U
N4 N 0.7338(5) 0.00546(18) 0.2855(3) 0.0481(12) Uani 1 1 d . U
N5 N 0.8778(5) 0.01764(16) 0.3080(3) 0.0396(10) Uani 1 1 d . U
N6 N 0.9661(5) -0.02379(17) 0.3077(3) 0.0479(12) Uani 1 1 d . U
O1 O 0.9748(7) 0.0527(2) 0.1187(3) 0.1030(18) Uani 1 1 d . U
O2 O 0.5928(5) 0.21952(15) 0.3303(3) 0.0614(11) Uani 1 1 d . U
O3 O 0.3983(4) 0.21926(17) 0.1205(2) 0.0608(11) Uani 1 1 d . U
O4 O 0.5605(6) -0.1168(2) 0.2835(4) 0.114(2) Uani 1 1 d . U
O5 O 0.4874(5) -0.0492(2) 0.1965(3) 0.0881(16) Uani 1 1 d . U
O6 O 0.8584(6) -0.15636(18) 0.2456(3) 0.0967(18) Uani 1 1 d . U
O7 O 1.0789(5) -0.12255(17) 0.3071(3) 0.0794(14) Uani 1 1 d . U
C1 C 0.7100(5) 0.1300(2) 0.2417(3) 0.0371(12) Uani 1 1 d . U
C2 C 0.8439(6) 0.1312(2) 0.1302(3) 0.0469(13) Uani 1 1 d . U
C3 C 0.9208(7) 0.1000(3) 0.0866(4) 0.0603(16) Uani 1 1 d . U
C4 C 0.9541(8) 0.1156(3) 0.0118(4) 0.080(2) Uani 1 1 d . U
H4 H 1.005634 0.093551 -0.017409 0.096 Uiso 1 1 calc R U
C5 C 0.9067(8) 0.1653(4) -0.0161(4) 0.084(2) Uani 1 1 d . U
H5 H 0.926927 0.176957 -0.065931 0.101 Uiso 1 1 calc R U
C6 C 0.8297(8) 0.1993(3) 0.0262(5) 0.081(2) Uani 1 1 d . U
H6 H 0.797977 0.232490 0.004261 0.098 Uiso 1 1 calc R U
C7 C 0.8014(6) 0.1835(2) 0.1000(4) 0.0586(16) Uani 1 1 d . U
H7 H 0.754807 0.206438 0.130497 0.070 Uiso 1 1 calc R U
C8 C 0.9078(18) 0.0079(4) 0.0995(8) 0.256(9) Uani 1 1 d . U
H8A H 0.908208 -0.000752 0.042836 0.384 Uiso 1 1 calc R U
H8B H 0.807023 0.010663 0.105848 0.384 Uiso 1 1 calc R U
H8C H 0.958269 -0.019556 0.135370 0.384 Uiso 1 1 calc R U
C9 C 0.6632(5) 0.1340(2) 0.3823(3) 0.0376(12) Uani 1 1 d . U
C10 C 0.5861(6) 0.1813(2) 0.3889(3) 0.0439(13) Uani 1 1 d . U
C11 C 0.5112(7) 0.1870(3) 0.4517(4) 0.0639(17) Uani 1 1 d . U
H11 H 0.458647 0.218178 0.455533 0.077 Uiso 1 1 calc R U
C12 C 0.5131(7) 0.1468(3) 0.5094(4) 0.0681(18) Uani 1 1 d . U
H12 H 0.462712 0.151226 0.552052 0.082 Uiso 1 1 calc R U
C13 C 0.5888(7) 0.1009(3) 0.5037(4) 0.0642(17) Uani 1 1 d . U
H13 H 0.589858 0.073727 0.542122 0.077 Uiso 1 1 calc R U
C14 C 0.6635(6) 0.0949(2) 0.4411(3) 0.0512(14) Uani 1 1 d . U
H14 H 0.715845 0.063542 0.438069 0.061 Uiso 1 1 calc R U
C15 C 0.5161(7) 0.2687(2) 0.3328(4) 0.076(2) Uani 1 1 d . U
H15A H 0.529860 0.291050 0.287961 0.115 Uiso 1 1 calc R U
H15B H 0.554758 0.286229 0.384765 0.115 Uiso 1 1 calc R U
H15C H 0.411936 0.261753 0.327484 0.115 Uiso 1 1 calc R U
C16 C 0.4993(6) 0.1347(2) 0.1192(3) 0.0431(13) Uani 1 1 d . U
C17 C 0.4053(6) 0.1738(2) 0.0765(4) 0.0471(14) Uani 1 1 d . U
C18 C 0.3284(7) 0.1639(3) -0.0036(4) 0.0627(17) Uani 1 1 d . U
H18 H 0.264499 0.189655 -0.032249 0.075 Uiso 1 1 calc R U
C19 C 0.3456(7) 0.1167(3) -0.0412(4) 0.076(2) Uani 1 1 d . U
H19 H 0.294593 0.110712 -0.095618 0.091 Uiso 1 1 calc R U
C20 C 0.4372(7) 0.0782(3) 0.0004(4) 0.077(2) Uani 1 1 d . U
H20 H 0.448705 0.046143 -0.025663 0.093 Uiso 1 1 calc R U
C21 C 0.5131(6) 0.0872(3) 0.0817(4) 0.0629(17) Uani 1 1 d . U
H21 H 0.573520 0.060621 0.110693 0.075 Uiso 1 1 calc R U
C22 C 0.2750(7) 0.2542(3) 0.0935(4) 0.074(2) Uani 1 1 d . U
H22A H 0.277560 0.268130 0.039643 0.111 Uiso 1 1 calc R U
H22B H 0.280522 0.283052 0.132256 0.111 Uiso 1 1 calc R U
H22C H 0.184027 0.234905 0.090446 0.111 Uiso 1 1 calc R U
C23 C 1.2033(6) 0.0841(2) 0.3410(4) 0.0506(14) Uani 1 1 d . U
C24 C 1.1612(6) 0.0787(2) 0.4202(4) 0.0485(14) Uani 1 1 d . U
C25 C 1.0942(6) 0.1276(2) 0.4358(3) 0.0436(13) Uani 1 1 d . U
C26 C 1.0964(5) 0.1629(2) 0.3680(3) 0.0422(13) Uani 1 1 d . U
C27 C 1.1653(6) 0.1364(2) 0.3107(3) 0.0473(13) Uani 1 1 d . U
C28 C 1.2849(7) 0.0426(3) 0.3028(5) 0.097(3) Uani 1 1 d . U
H28A H 1.249146 0.007839 0.313023 0.145 Uiso 1 1 calc R U
H28B H 1.389403 0.044882 0.326911 0.145 Uiso 1 1 calc R U
H28C H 1.268230 0.048500 0.243981 0.145 Uiso 1 1 calc R U
C29 C 1.1887(7) 0.0312(2) 0.4765(4) 0.085(2) Uani 1 1 d . U
H29A H 1.114474 0.029704 0.509128 0.127 Uiso 1 1 calc R U
H29B H 1.285422 0.033979 0.512575 0.127 Uiso 1 1 calc R U
H29C H 1.183835 -0.000674 0.443701 0.127 Uiso 1 1 calc R U
C30 C 1.0356(7) 0.1393(3) 0.5118(3) 0.072(2) Uani 1 1 d . U
H30A H 0.967972 0.168829 0.500918 0.107 Uiso 1 1 calc R U
H30B H 1.116893 0.147990 0.557050 0.107 Uiso 1 1 calc R U
H30C H 0.984548 0.108515 0.525985 0.107 Uiso 1 1 calc R U
C31 C 1.0385(7) 0.2190(2) 0.3606(5) 0.078(2) Uani 1 1 d . U
H31A H 0.984328 0.225246 0.304717 0.117 Uiso 1 1 calc R U
H31B H 1.120391 0.243432 0.373953 0.117 Uiso 1 1 calc R U
H31C H 0.973825 0.224125 0.398258 0.117 Uiso 1 1 calc R U
C32 C 1.1968(7) 0.1593(3) 0.2335(4) 0.084(2) Uani 1 1 d . U
H32A H 1.225222 0.131298 0.200451 0.125 Uiso 1 1 calc R U
H32B H 1.276235 0.184678 0.247482 0.125 Uiso 1 1 calc R U
H32C H 1.109254 0.176694 0.202566 0.125 Uiso 1 1 calc R U
C33 C 0.7296(7) -0.0471(2) 0.2736(3) 0.0490(14) Uani 1 1 d . U
C34 C 0.8743(7) -0.0658(2) 0.2877(3) 0.0474(14) Uani 1 1 d . U
C35 C 0.9335(8) -0.1191(2) 0.2767(4) 0.0594(17) Uani 1 1 d . U
C36 C 1.1494(9) -0.1739(3) 0.3013(6) 0.110(3) Uani 1 1 d . U
H36A H 1.134239 -0.184240 0.244075 0.165 Uiso 1 1 calc R U
H36B H 1.106488 -0.200123 0.331317 0.165 Uiso 1 1 calc R U
H36C H 1.254111 -0.171093 0.324784 0.165 Uiso 1 1 calc R U
C37 C 0.5843(8) -0.0760(3) 0.2532(5) 0.0688(19) Uani 1 1 d . U
C38 C 0.3412(8) -0.0725(3) 0.1705(6) 0.134(4) Uani 1 1 d . U
H38A H 0.343869 -0.100137 0.130653 0.201 Uiso 1 1 calc R U
H38B H 0.271583 -0.045527 0.145825 0.201 Uiso 1 1 calc R U
H38C H 0.311038 -0.087340 0.217896 0.201 Uiso 1 1 calc R U

loop_
_atom_site_aniso_label
_atom_site_aniso_U_11
_atom_site_aniso_U_22
_atom_site_aniso_U_33
_atom_site_aniso_U_23
_atom_site_aniso_U_13
_atom_site_aniso_U_12
Rh1 0.0327(2) 0.0261(2) 0.0365(2) 0.0026(2) 0.00293(16) 0.0007(2)
N1 0.036(2) 0.046(3) 0.033(2) 0.006(2) 0.0059(17) 0.003(2)
N2 0.033(2) 0.039(3) 0.036(2) 0.004(2) 0.0054(18) 0.0083(19)
N3 0.036(3) 0.061(3) 0.043(3) -0.001(2) 0.000(2) 0.016(2)
N4 0.054(3) 0.037(3) 0.052(3) 0.000(3) 0.008(2) -0.004(2)
N5 0.041(3) 0.030(2) 0.043(3) 0.000(2) -0.002(2) -0.0028(18)
N6 0.055(3) 0.032(2) 0.053(3) -0.001(2) 0.003(2) 0.003(2)
O1 0.147(5) 0.063(3) 0.097(4) -0.007(3) 0.022(4) 0.017(3)
O2 0.082(3) 0.040(2) 0.066(3) 0.011(2) 0.025(2) 0.021(2)
O3 0.049(2) 0.060(3) 0.069(3) 0.011(2) 0.003(2) 0.018(2)
O4 0.129(5) 0.072(4) 0.143(5) 0.008(4) 0.035(4) -0.054(3)
O5 0.062(3) 0.077(4) 0.116(4) -0.018(3) -0.001(3) -0.020(3)
O6 0.111(4) 0.042(3) 0.118(4) -0.021(3) -0.016(3) -0.006(3)
O7 0.084(3) 0.044(3) 0.103(4) -0.015(3) 0.003(3) 0.009(2)
C1 0.034(3) 0.033(3) 0.042(3) 0.007(3) 0.004(2) 0.004(2)
C2 0.037(3) 0.060(4) 0.041(3) -0.007(3) 0.005(2) -0.014(3)
C3 0.060(4) 0.066(4) 0.052(3) 0.001(3) 0.005(3) -0.009(3)
C4 0.081(5) 0.105(6) 0.059(4) -0.010(4) 0.026(4) -0.017(4)
C5 0.080(6) 0.113(6) 0.054(4) 0.010(4) 0.005(4) -0.037(5)
C6 0.081(5) 0.076(5) 0.078(5) 0.022(4) -0.002(4) -0.027(4)
C7 0.055(4) 0.060(4) 0.053(4) 0.028(3) -0.004(3) -0.016(3)
C8 0.46(2) 0.075(7) 0.180(13) -0.008(9) -0.054(14) -0.045(10)
C9 0.039(3) 0.034(3) 0.038(3) 0.000(3) 0.005(2) 0.003(2)
C10 0.046(3) 0.043(3) 0.042(3) -0.001(3) 0.009(2) 0.007(3)
C11 0.064(4) 0.070(4) 0.063(4) 0.002(3) 0.025(3) 0.023(3)
C12 0.064(4) 0.092(5) 0.056(4) 0.005(4) 0.031(3) 0.008(4)
C13 0.074(4) 0.068(4) 0.054(4) 0.027(4) 0.022(3) 0.006(4)
C14 0.056(4) 0.049(3) 0.050(3) 0.014(3) 0.013(3) 0.010(3)
C15 0.092(5) 0.042(4) 0.089(5) 0.005(4) 0.006(4) 0.023(3)
C16 0.035(3) 0.053(3) 0.038(3) 0.004(3) 0.002(2) 0.001(3)
C17 0.035(3) 0.055(3) 0.051(3) 0.011(3) 0.007(3) 0.003(3)
C18 0.050(4) 0.075(4) 0.057(4) 0.015(3) -0.001(3) 0.005(3)
C19 0.063(5) 0.100(6) 0.052(4) -0.008(4) -0.014(3) -0.006(4)
C20 0.074(5) 0.073(5) 0.074(4) -0.023(4) -0.008(4) 0.009(4)
C21 0.056(4) 0.066(4) 0.059(4) -0.005(3) -0.003(3) 0.012(3)
C22 0.062(4) 0.072(5) 0.091(5) 0.036(4) 0.023(4) 0.027(4)
C23 0.026(3) 0.049(4) 0.073(4) -0.012(3) 0.003(3) -0.001(2)
C24 0.038(3) 0.035(3) 0.060(3) 0.013(3) -0.017(2) -0.007(2)
C25 0.040(3) 0.047(3) 0.038(3) -0.005(3) -0.005(2) -0.011(3)
C26 0.031(3) 0.034(3) 0.057(3) 0.000(3) -0.001(2) -0.008(2)
C27 0.035(3) 0.055(3) 0.049(3) 0.002(3) 0.003(2) -0.015(3)
C28 0.054(4) 0.099(6) 0.132(7) -0.045(6) 0.008(4) 0.018(4)
C29 0.079(5) 0.056(4) 0.093(5) 0.034(4) -0.035(4) -0.007(4)
C30 0.081(5) 0.089(5) 0.044(3) -0.015(4) 0.011(3) -0.032(4)
C31 0.079(5) 0.029(3) 0.114(6) 0.003(4) -0.005(4) -0.004(3)
C32 0.068(5) 0.122(7) 0.061(4) 0.013(4) 0.015(3) -0.041(4)
C33 0.063(3) 0.032(3) 0.050(3) -0.005(3) 0.009(3) -0.010(3)
C34 0.065(4) 0.032(3) 0.041(3) 0.000(3) 0.003(3) -0.005(3)
C35 0.083(4) 0.038(3) 0.052(4) -0.005(3) 0.001(3) 0.000(3)
C36 0.113(6) 0.051(5) 0.158(8) -0.008(5) 0.011(6) 0.030(4)
C37 0.072(4) 0.056(4) 0.078(5) -0.010(4) 0.017(4) -0.026(4)
C38 0.062(5) 0.112(7) 0.209(10) -0.047(7) -0.010(6) -0.031(5)

loop_
_atom_type_symbol
_atom_type_description
_atom_type_scat_dispersion_real
_atom_type_scat_dispersion_imag
_atom_type_scat_source
C C 0.0033 0.0016 'International Tables Vol C Tables 4.2.6.8 and 6.1.1.4'
H H 0.0000 0.0000 'International Tables Vol C Tables 4.2.6.8 and 6.1.1.4'
N N 0.0061 0.0033 'International Tables Vol C Tables 4.2.6.8 and 6.1.1.4'
O O 0.0106 0.0060 'International Tables Vol C Tables 4.2.6.8 and 6.1.1.4'
Rh Rh -1.1178 0.9187 'International Tables Vol C Tables 4.2.6.8 and 6.1.1.4'

loop_
_geom_angle_atom_site_label_1
_geom_angle_atom_site_label_2
_geom_angle_atom_site_label_3
_geom_angle
N5 Rh1 N2 90.67(16)
N5 Rh1 C26 163.13(18)
N2 Rh1 C26 99.37(19)
N5 Rh1 N1 86.42(16)
N2 Rh1 N1 61.59(16)
C26 Rh1 N1 110.26(18)
N5 Rh1 C25 125.50(19)
N2 Rh1 C25 101.48(19)
C26 Rh1 C25 39.2(2)
N1 Rh1 C25 145.6(2)
N5 Rh1 C27 138.0(2)
N2 Rh1 C27 129.5(2)
C26 Rh1 C27 38.6(2)
N1 Rh1 C27 101.34(18)
C25 Rh1 C27 65.0(2)
N5 Rh1 C23 104.21(19)
N2 Rh1 C23 163.88(18)
C26 Rh1 C23 64.7(2)
N1 Rh1 C23 124.5(2)
C25 Rh1 C23 64.9(2)
C27 Rh1 C23 38.3(2)
N5 Rh1 C24 98.31(18)
N2 Rh1 C24 133.7(2)
C26 Rh1 C24 64.98(19)
N1 Rh1 C24 163.4(2)
C25 Rh1 C24 38.5(2)
C27 Rh1 C24 64.7(2)
C23 Rh1 C24 38.9(2)
N5 Rh1 C1 88.33(16)
N2 Rh1 C1 30.49(15)
C26 Rh1 C1 107.19(18)
N1 Rh1 C1 31.10(15)
C25 Rh1 C1 126.4(2)
C27 Rh1 C1 119.15(19)
C23 Rh1 C1 153.0(2)
C24 Rh1 C1 163.5(2)
C1 N1 C2 124.4(4)
C1 N1 Rh1 93.7(3)
C2 N1 Rh1 133.2(3)
C1 N2 C9 127.7(4)
C1 N2 Rh1 95.0(3)
C9 N2 Rh1 136.6(3)
C1 N3 C16 127.7(5)
C1 N3 H3 116.1
C16 N3 H3 116.1
N5 N4 C33 105.3(4)
N6 N5 N4 113.3(4)
N6 N5 Rh1 120.7(3)
N4 N5 Rh1 125.2(3)
N5 N6 C34 105.2(4)
C8 O1 C3 123.7(8)
C10 O2 C15 119.0(5)
C17 O3 C22 118.4(5)
C37 O5 C38 116.3(6)
C35 O7 C36 117.5(5)
N2 C1 N1 109.8(4)
N2 C1 N3 123.7(5)
N1 C1 N3 126.4(5)
N2 C1 Rh1 54.5(2)
N1 C1 Rh1 55.3(2)
N3 C1 Rh1 177.0(4)
C3 C2 N1 119.3(6)
C3 C2 C7 118.6(6)
N1 C2 C7 121.9(6)
O1 C3 C2 119.2(6)
O1 C3 C4 117.5(7)
C2 C3 C4 123.2(7)
C5 C4 C3 116.0(8)
C5 C4 H4 122.0
C3 C4 H4 122.0
C4 C5 C6 123.4(7)
C4 C5 H5 118.3
C6 C5 H5 118.3
C7 C6 C5 119.3(7)
C7 C6 H6 120.4
C5 C6 H6 120.4
C6 C7 C2 119.3(7)
C6 C7 H7 120.3
C2 C7 H7 120.3
O1 C8 H8A 109.5
O1 C8 H8B 109.5
H8A C8 H8B 109.5
O1 C8 H8C 109.5
H8A C8 H8C 109.5
H8B C8 H8C 109.5
C14 C9 C10 118.2(5)
C14 C9 N2 118.5(5)
C10 C9 N2 123.1(5)
O2 C10 C11 124.6(5)
O2 C10 C9 115.8(5)
C11 C10 C9 119.6(6)
C10 C11 C12 120.8(6)
C10 C11 H11 119.6
C12 C11 H11 119.6
C13 C12 C11 119.8(6)
C13 C12 H12 120.1
C11 C12 H12 120.1
C12 C13 C14 119.7(6)
C12 C13 H13 120.1
C14 C13 H13 120.1
C13 C14 C9 121.9(6)
C13 C14 H14 119.1
C9 C14 H14 119.1
O2 C15 H15A 109.5
O2 C15 H15B 109.5
H15A C15 H15B 109.5
O2 C15 H15C 109.5
H15A C15 H15C 109.5
H15B C15 H15C 109.5
C21 C16 C17 119.9(5)
C21 C16 N3 123.2(5)
C17 C16 N3 116.9(5)
O3 C17 C18 126.0(5)
O3 C17 C16 114.7(5)
C18 C17 C16 119.2(6)
C19 C18 C17 120.4(6)
C19 C18 H18 119.8
C17 C18 H18 119.8
C18 C19 C20 120.5(6)
C18 C19 H19 119.8
C20 C19 H19 119.8
C19 C20 C21 119.8(6)
C19 C20 H20 120.1
C21 C20 H20 120.1
C16 C21 C20 120.1(6)
C16 C21 H21 119.9
C20 C21 H21 119.9
O3 C22 H22A 109.5
O3 C22 H22B 109.5
H22A C22 H22B 109.5
O3 C22 H22C 109.5
H22A C22 H22C 109.5
H22B C22 H22C 109.5
C27 C23 C24 108.0(5)
C27 C23 C28 126.8(6)
C24 C23 C28 124.9(6)
C27 C23 Rh1 70.6(3)
C24 C23 Rh1 70.8(3)
C28 C23 Rh1 128.1(4)
C25 C24 C23 107.2(5)
C25 C24 C29 126.6(6)
C23 C24 C29 126.2(6)
C25 C24 Rh1 69.2(3)
C23 C24 Rh1 70.2(3)
C29 C24 Rh1 127.4(4)
C24 C25 C26 108.2(5)
C24 C25 C30 124.8(6)
C26 C25 C30 127.0(6)
C24 C25 Rh1 72.3(3)
C26 C25 Rh1 69.9(3)
C30 C25 Rh1 124.6(4)
C27 C26 C25 108.4(5)
C27 C26 C31 126.2(6)
C25 C26 C31 125.4(6)
C27 C26 Rh1 72.3(3)
C25 C26 Rh1 70.9(3)
C31 C26 Rh1 123.8(4)
C26 C27 C23 108.1(5)
C26 C27 C32 126.3(6)
C23 C27 C32 125.6(6)
C26 C27 Rh1 69.1(3)
C23 C27 Rh1 71.1(3)
C32 C27 Rh1 126.7(4)
C23 C28 H28A 109.5
C23 C28 H28B 109.5
H28A C28 H28B 109.5
C23 C28 H28C 109.5
H28A C28 H28C 109.5
H28B C28 H28C 109.5
C24 C29 H29A 109.5
C24 C29 H29B 109.5
H29A C29 H29B 109.5
C24 C29 H29C 109.5
H29A C29 H29C 109.5
H29B C29 H29C 109.5
C25 C30 H30A 109.5
C25 C30 H30B 109.5
H30A C30 H30B 109.5
C25 C30 H30C 109.5
H30A C30 H30C 109.5
H30B C30 H30C 109.5
C26 C31 H31A 109.5
C26 C31 H31B 109.5
H31A C31 H31B 109.5
C26 C31 H31C 109.5
H31A C31 H31C 109.5
H31B C31 H31C 109.5
C27 C32 H32A 109.5
C27 C32 H32B 109.5
H32A C32 H32B 109.5
C27 C32 H32C 109.5
H32A C32 H32C 109.5
H32B C32 H32C 109.5
N4 C33 C34 108.3(5)
N4 C33 C37 120.6(6)
C34 C33 C37 131.0(6)
N6 C34 C33 107.8(5)
N6 C34 C35 120.8(5)
C33 C34 C35 131.1(5)
O6 C35 O7 123.1(6)
O6 C35 C34 124.2(6)
O7 C35 C34 112.6(5)
O7 C36 H36A 109.5
O7 C36 H36B 109.5
H36A C36 H36B 109.5
O7 C36 H36C 109.5
H36A C36 H36C 109.5
H36B C36 H36C 109.5
O4 C37 O5 125.5(7)
O4 C37 C33 124.4(7)
O5 C37 C33 110.1(6)
O5 C38 H38A 109.5
O5 C38 H38B 109.5
H38A C38 H38B 109.5
O5 C38 H38C 109.5
H38A C38 H38C 109.5
H38B C38 H38C 109.5

loop_
_geom_bond_atom_site_label_1
_geom_bond_atom_site_label_2
_geom_bond_distance
Rh1 N5 2.101(4)
Rh1 N2 2.116(4)
Rh1 C26 2.123(5)
Rh1 N1 2.131(4)
Rh1 C25 2.137(5)
Rh1 C27 2.164(5)
Rh1 C23 2.169(5)
Rh1 C24 2.178(5)
Rh1 C1 2.588(5)
N1 C1 1.339(6)
N1 C2 1.407(6)
N2 C1 1.318(6)
N2 C9 1.415(6)
N3 C1 1.361(6)
N3 C16 1.402(6)
N3 H3 0.8600
N4 N5 1.333(5)
N4 C33 1.333(6)
N5 N6 1.321(5)
N6 C34 1.347(6)
O1 C8 1.287(10)
O1 C3 1.350(7)
O2 C10 1.372(6)
O2 C15 1.427(6)
O3 C17 1.361(6)
O3 C22 1.427(6)
O4 C37 1.181(8)
O5 C37 1.326(8)
O5 C38 1.445(7)
O6 C35 1.209(7)
O7 C35 1.327(7)
O7 C36 1.455(7)
C2 C3 1.363(8)
C2 C7 1.427(8)
C3 C4 1.391(9)
C4 C5 1.367(10)
C4 H4 0.9300
C5 C6 1.391(10)
C5 H5 0.9300
C6 C7 1.359(9)
C6 H6 0.9300
C7 H7 0.9300
C8 H8A 0.9600
C8 H8B 0.9600
C8 H8C 0.9600
C9 C14 1.379(7)
C9 C10 1.400(7)
C10 C11 1.373(8)
C11 C12 1.384(8)
C11 H11 0.9300
C12 C13 1.362(8)
C12 H12 0.9300
C13 C14 1.369(8)
C13 H13 0.9300
C14 H14 0.9300
C15 H15A 0.9600
C15 H15B 0.9600
C15 H15C 0.9600
C16 C21 1.361(8)
C16 C17 1.394(7)
C17 C18 1.379(8)
C18 C19 1.362(8)
C18 H18 0.9300
C19 C20 1.365(9)
C19 H19 0.9300
C20 C21 1.389(8)
C20 H20 0.9300
C21 H21 0.9300
C22 H22A 0.9600
C22 H22B 0.9600
C22 H22C 0.9600
C23 C27 1.421(8)
C23 C24 1.448(8)
C23 C28 1.502(8)
C24 C25 1.422(7)
C24 C29 1.500(7)
C25 C26 1.430(7)
C25 C30 1.498(8)
C26 C27 1.417(8)
C26 C31 1.499(7)
C27 C32 1.482(8)
C28 H28A 0.9600
C28 H28B 0.9600
C28 H28C 0.9600
C29 H29A 0.9600
C29 H29B 0.9600
C29 H29C 0.9600
C30 H30A 0.9600
C30 H30B 0.9600
C30 H30C 0.9600
C31 H31A 0.9600
C31 H31B 0.9600
C31 H31C 0.9600
C32 H32A 0.9600
C32 H32B 0.9600
C32 H32C 0.9600
C33 C34 1.385(8)
C33 C37 1.495(8)
C34 C35 1.470(8)
C36 H36A 0.9600
C36 H36B 0.9600
C36 H36C 0.9600
C38 H38A 0.9600
C38 H38B 0.9600
C38 H38C 0.9600

loop_
_geom_torsion_atom_site_label_1
_geom_torsion_atom_site_label_2
_geom_torsion_atom_site_label_3
_geom_torsion_atom_site_label_4
_geom_torsion
C33 N4 N5 N6 2.8(6)
C33 N4 N5 Rh1 172.5(4)
N4 N5 N6 C34 -3.1(6)
Rh1 N5 N6 C34 -173.3(3)
C9 N2 C1 N1 -171.4(5)
Rh1 N2 C1 N1 0.0(4)
C9 N2 C1 N3 5.7(9)
Rh1 N2 C1 N3 177.1(5)
C9 N2 C1 Rh1 -171.4(6)
C2 N1 C1 N2 -151.0(5)
Rh1 N1 C1 N2 0.0(4)
C2 N1 C1 N3 32.0(8)
Rh1 N1 C1 N3 -177.0(5)
C2 N1 C1 Rh1 -151.0(6)
C16 N3 C1 N2 -155.7(5)
C16 N3 C1 N1 20.9(9)
C1 N1 C2 C3 -157.3(5)
Rh1 N1 C2 C3 64.3(7)
C1 N1 C2 C7 28.2(8)
Rh1 N1 C2 C7 -110.2(5)
C8 O1 C3 C2 96.6(12)
C8 O1 C3 C4 -86.8(12)
N1 C2 C3 O1 -1.4(8)
C7 C2 C3 O1 173.3(5)
N1 C2 C3 C4 -177.8(5)
C7 C2 C3 C4 -3.1(9)
O1 C3 C4 C5 -175.6(6)
C2 C3 C4 C5 0.8(10)
C3 C4 C5 C6 0.1(11)
C4 C5 C6 C7 1.2(11)
C5 C6 C7 C2 -3.5(9)
C3 C2 C7 C6 4.3(8)
N1 C2 C7 C6 178.9(5)
C1 N2 C9 C14 128.1(6)
Rh1 N2 C9 C14 -39.4(7)
C1 N2 C9 C10 -58.0(8)
Rh1 N2 C9 C10 134.6(5)
C15 O2 C10 C11 -0.8(8)
C15 O2 C10 C9 179.6(5)
C14 C9 C10 O2 178.2(5)
N2 C9 C10 O2 4.2(7)
C14 C9 C10 C11 -1.4(8)
N2 C9 C10 C11 -175.4(5)
O2 C10 C11 C12 -178.5(5)
C9 C10 C11 C12 1.1(9)
C10 C11 C12 C13 -0.6(10)
C11 C12 C13 C14 0.4(10)
C12 C13 C14 C9 -0.8(10)
C10 C9 C14 C13 1.2(8)
N2 C9 C14 C13 175.5(5)
C1 N3 C16 C21 34.6(9)
C1 N3 C16 C17 -147.2(5)
C22 O3 C17 C18 18.5(9)
C22 O3 C17 C16 -161.1(5)
C21 C16 C17 O3 178.9(5)
N3 C16 C17 O3 0.8(7)
C21 C16 C17 C18 -0.7(9)
N3 C16 C17 C18 -178.8(5)
O3 C17 C18 C19 179.6(6)
C16 C17 C18 C19 -0.8(9)
C17 C18 C19 C20 1.1(11)
C18 C19 C20 C21 0.2(11)
C17 C16 C21 C20 1.9(9)
N3 C16 C21 C20 180.0(6)
C19 C20 C21 C16 -1.7(11)
C27 C23 C24 C25 1.6(6)
C28 C23 C24 C25 176.7(5)
Rh1 C23 C24 C25 -59.6(3)
C27 C23 C24 C29 -176.3(5)
C28 C23 C24 C29 -1.2(9)
Rh1 C23 C24 C29 122.5(5)
C27 C23 C24 Rh1 61.2(3)
C28 C23 C24 Rh1 -123.7(5)
C23 C24 C25 C26 -0.8(6)
C29 C24 C25 C26 177.2(5)
Rh1 C24 C25 C26 -61.0(3)
C23 C24 C25 C30 -179.4(5)
C29 C24 C25 C30 -1.5(8)
Rh1 C24 C25 C30 120.3(5)
C23 C24 C25 Rh1 60.2(3)
C29 C24 C25 Rh1 -121.8(5)
C24 C25 C26 C27 -0.4(6)
C30 C25 C26 C27 178.3(5)
Rh1 C25 C26 C27 -62.9(4)
C24 C25 C26 C31 -179.0(5)
C30 C25 C26 C31 -0.4(8)
Rh1 C25 C26 C31 118.4(5)
C24 C25 C26 Rh1 62.6(3)
C30 C25 C26 Rh1 -118.8(5)
C25 C26 C27 C23 1.4(6)
C31 C26 C27 C23 -180.0(5)
Rh1 C26 C27 C23 -60.7(4)
C25 C26 C27 C32 -177.0(5)
C31 C26 C27 C32 1.6(9)
Rh1 C26 C27 C32 120.9(5)
C25 C26 C27 Rh1 62.1(3)
C31 C26 C27 Rh1 -119.3(5)
C24 C23 C27 C26 -1.8(6)
C28 C23 C27 C26 -176.9(5)
Rh1 C23 C27 C26 59.5(4)
C24 C23 C27 C32 176.6(5)
C28 C23 C27 C32 1.6(9)
Rh1 C23 C27 C32 -122.1(5)
C24 C23 C27 Rh1 -61.3(3)
C28 C23 C27 Rh1 123.7(6)
N5 N4 C33 C34 -1.4(6)
N5 N4 C33 C37 175.7(5)
N5 N6 C34 C33 2.0(6)
N5 N6 C34 C35 176.5(5)
N4 C33 C34 N6 -0.4(7)
C37 C33 C34 N6 -177.1(6)
N4 C33 C34 C35 -174.1(6)
C37 C33 C34 C35 9.3(11)
C36 O7 C35 O6 0.7(10)
C36 O7 C35 C34 178.7(6)
N6 C34 C35 O6 -167.0(6)
C33 C34 C35 O6 5.9(11)
N6 C34 C35 O7 15.0(8)
C33 C34 C35 O7 -172.0(6)
C38 O5 C37 O4 0.1(12)
C38 O5 C37 C33 180.0(6)
N4 C33 C37 O4 -136.0(8)
C34 C33 C37 O4 40.3(12)
N4 C33 C37 O5 44.1(8)
C34 C33 C37 O5 -139.6(7)
